data_4101632
loop_
_publ_author_name
'Zhang, Jin'
'Hao, Jian'
'Wei, Yongge'
'Xiao, Fengping'
'Yin, Panchao'
'Wang, Longsheng'

_publ_section_title
;
 Nanoscale chiral rod-like molecular triads assembled from achiral
 polyoxometalates.
;
_journal_issue 1
_journal_name_full 'Journal of the American Chemical Society'
_journal_page_first 14
_journal_page_last 15
_journal_paper_doi 10.1021/ja907535g
_journal_volume 132
_journal_year 2010
_chemical_formula_sum 'C62 H135 Mn0.5 Mo9 N5.5 O30'
_chemical_formula_weight 2328.69
_chemical_name_systematic
; 
 ? 
;
_space_group_IT_number 152
_symmetry_cell_setting trigonal
_symmetry_space_group_name_Hall 'P 31 2"'
_symmetry_space_group_name_H-M 'P 31 2 1'
_atom_sites_solution_hydrogens geom
_atom_sites_solution_primary direct
_atom_sites_solution_secondary difmap
_audit_creation_method SHELXL-97
_cell_angle_alpha 90.00
_cell_angle_beta 90.00
_cell_angle_gamma 120.00
_cell_formula_units_Z 6
_cell_length_a 18.174(3)
_cell_length_b 18.174(3)
_cell_length_c 49.125(10)
_cell_measurement_reflns_used 60568
_cell_measurement_temperature 293(2)
_cell_measurement_theta_max 27.48
_cell_measurement_theta_min 3.10
_cell_volume 14052(4)
_computing_cell_refinement 'Rigaku RAPID AUTO Ver2.30'
_computing_data_collection 'Rigaku RAPID AUTO Ver2.30'
_computing_data_reduction 'Rigaku RAPID AUTO Ver2.30'
_computing_molecular_graphics 'Bruker SHELXTL'
_computing_publication_material 'Bruker SHELXTL'
_computing_structure_refinement 'SHELXL-97 (Sheldrick, 1997)'
_computing_structure_solution 'SHELXS-97 (Sheldrick, 1990)'
_diffrn_ambient_temperature 293(2)
_diffrn_detector_area_resol_mean '100x100 micron'
_diffrn_measured_fraction_theta_full 0.996
_diffrn_measured_fraction_theta_max 0.996
_diffrn_measurement_device_type 'Rigaku RAXIS-RAPID'
_diffrn_measurement_method Oscillation
_diffrn_radiation_monochromator graphite
_diffrn_radiation_source 'fine-focus sealed tube'
_diffrn_radiation_type MoK\a
_diffrn_radiation_wavelength 0.71073
_diffrn_reflns_av_R_equivalents 0.0767
_diffrn_reflns_av_sigmaI/netI 0.0584
_diffrn_reflns_limit_h_max 21
_diffrn_reflns_limit_h_min -22
_diffrn_reflns_limit_k_max 22
_diffrn_reflns_limit_k_min -22
_diffrn_reflns_limit_l_max 60
_diffrn_reflns_limit_l_min -60
_diffrn_reflns_number 98862
_diffrn_reflns_theta_full 26.00
_diffrn_reflns_theta_max 26.00
_diffrn_reflns_theta_min 3.05
_exptl_absorpt_coefficient_mu 1.298
_exptl_absorpt_correction_T_max 0.5631
_exptl_absorpt_correction_T_min 0.4233
_exptl_absorpt_correction_type multi-scan
_exptl_crystal_colour orange
_exptl_crystal_density_diffrn 1.651
_exptl_crystal_density_method 'not measured'
_exptl_crystal_description block
_exptl_crystal_F_000 7056
_exptl_crystal_size_max 0.80
_exptl_crystal_size_mid 0.50
_exptl_crystal_size_min 0.50
_refine_diff_density_max 0.954
_refine_diff_density_min -0.607
_refine_diff_density_rms 0.091
_refine_ls_abs_structure_details 'Flack H D (1983), Acta Cryst. A39, 876-881'
_refine_ls_abs_structure_Flack -0.03(5)
_refine_ls_extinction_coef 0.00085(6)
_refine_ls_extinction_expression Fc^*^=kFc[1+0.001xFc^2^\l^3^/sin(2\q)]^-1/4^
_refine_ls_extinction_method SHELXL
_refine_ls_goodness_of_fit_ref 1.027
_refine_ls_hydrogen_treatment constr
_refine_ls_matrix_type full
_refine_ls_number_parameters 964
_refine_ls_number_reflns 18345
_refine_ls_number_restraints 554
_refine_ls_restrained_S_all 1.044
_refine_ls_R_factor_all 0.0845
_refine_ls_R_factor_gt 0.0568
_refine_ls_shift/su_max 0.000
_refine_ls_shift/su_mean 0.000
_refine_ls_structure_factor_coef Fsqd
_refine_ls_weighting_details 'calc w=1/[\s^2^(Fo^2^)+(0.0510P)^2^+22.6759P] where P=(Fo^2^+2Fc^2^)/3'
_refine_ls_weighting_scheme calc
_refine_ls_wR_factor_gt 0.1275
_refine_ls_wR_factor_ref 0.1434
_reflns_number_gt 12564
_reflns_number_total 18345
_reflns_threshold_expression >2sigma(I)
_cod_data_source_file ja907535g_si_003.cif
_cod_data_source_block zj
_cod_original_cell_volume 14051(4)
_cod_original_formula_sum 'C62 H135 Mn0.50 Mo9 N5.50 O30'
_cod_database_code 4101632

loop_
_symmetry_equiv_pos_as_xyz
'x, y, z'
'-y, x-y, z+1/3'
'-x+y, -x, z+2/3'
'y, x, -z'
'x-y, -y, -z+2/3'
'-x, -x+y, -z+1/3'

loop_
_atom_site_label
_atom_site_type_symbol
_atom_site_fract_x
_atom_site_fract_y
_atom_site_fract_z
_atom_site_U_iso_or_equiv
_atom_site_adp_type
_atom_site_occupancy
_atom_site_symmetry_multiplicity
_atom_site_calc_flag
_atom_site_refinement_flags
_atom_site_disorder_assembly
_atom_site_disorder_group
Mo1 Mo 0.33900(5) -0.34522(4) 0.889230(13) 0.0687(2) Uani 1 1 d . . .
Mo2 Mo 0.40591(7) -0.47571(7) 0.902570(19) 0.0912(3) Uani 1 1 d . . .
Mo3 Mo 0.34038(6) -0.40062(6) 0.951750(14) 0.0791(2) Uani 1 1 d . . .
Mo4 Mo 0.22576(7) -0.54051(6) 0.870360(17) 0.0936(3) Uani 1 1 d . . .
Mo5 Mo 0.16054(6) -0.46515(7) 0.919960(19) 0.0898(3) Uani 1 1 d . . .
Mo6 Mo 0.22600(8) -0.60040(6) 0.93346(2) 0.1035(3) Uani 1 1 d . . .
Mo7 Mo 0.32352(7) 0.0000 0.8333 0.0744(3) Uani 1 2 d S . .
Mo8 Mo 0.45694(6) 0.08140(5) 0.886500(14) 0.0736(2) Uani 1 1 d . . .
Mo9 Mo 0.64205(6) 0.08113(5) 0.886890(14) 0.0734(2) Uani 1 1 d . . .
Mo10 Mo 0.69448(7) 0.0000 0.8333 0.0749(3) Uani 1 2 d S . .
Mn1 Mn 0.50970(11) 0.0000 0.8333 0.0572(4) Uani 1 2 d S . .
O1 O 0.2838(4) -0.4683(3) 0.91088(10) 0.0693(14) Uani 1 1 d . . .
O2 O 0.4922(6) -0.4823(7) 0.8972(2) 0.133(3) Uani 1 1 d . . .
O3 O 0.3842(6) -0.3523(5) 0.98108(12) 0.108(3) Uani 1 1 d . . .
O4 O 0.1835(7) -0.5950(5) 0.84137(16) 0.144(4) Uani 1 1 d . . .
O5 O 0.0742(5) -0.4597(7) 0.92670(19) 0.135(3) Uani 1 1 d . . .
O6 O 0.1805(7) -0.6944(5) 0.94934(19) 0.142(4) Uani 1 1 d . . .
O7 O 0.4297(4) -0.3728(4) 0.88625(12) 0.0834(18) Uani 1 1 d . . .
O8 O 0.3771(4) -0.3107(4) 0.92667(10) 0.0745(15) Uani 1 1 d . . .
O9 O 0.2293(4) -0.3628(4) 0.90053(12) 0.0844(17) Uani 1 1 d . . .
O10 O 0.2822(4) -0.4252(4) 0.86001(10) 0.0807(18) Uani 1 1 d . . .
O11 O 0.3325(5) -0.5334(4) 0.87135(13) 0.094(2) Uani 1 1 d . . .
O12 O 0.4264(5) -0.4211(5) 0.93714(13) 0.095(2) Uani 1 1 d . . .
O13 O 0.2339(5) -0.4081(5) 0.95146(12) 0.090(2) Uani 1 1 d . . .
O14 O 0.1381(4) -0.5218(5) 0.88549(14) 0.100(2) Uani 1 1 d . . .
O15 O 0.3325(5) -0.5815(5) 0.92236(15) 0.103(2) Uani 1 1 d . . .
O16 O 0.2825(5) -0.5184(5) 0.96206(13) 0.100(2) Uani 1 1 d . . .
O17 O 0.1404(5) -0.5691(5) 0.93612(15) 0.108(3) Uani 1 1 d . . .
O18 O 0.1894(6) -0.6307(4) 0.89629(16) 0.116(3) Uani 1 1 d . . .
O19 O 0.2417(4) -0.0514(5) 0.85505(14) 0.092(2) Uani 1 1 d . . .
O20 O 0.5096(5) 0.1835(5) 0.89775(13) 0.094(2) Uani 1 1 d . . .
O21 O 0.3765(5) 0.0276(5) 0.90830(12) 0.097(2) Uani 1 1 d . . .
O22 O 0.6746(5) 0.0324(5) 0.90914(12) 0.093(2) Uani 1 1 d . . .
O23 O 0.6945(5) 0.1826(4) 0.89717(13) 0.098(2) Uani 1 1 d . . .
O24 O 0.7243(5) -0.0523(5) 0.85457(15) 0.100(2) Uani 1 1 d . . .
O25 O 0.4034(4) 0.0946(4) 0.85481(11) 0.0732(16) Uani 1 1 d . . .
O26 O 0.5295(4) 0.0414(4) 0.89953(10) 0.0788(17) Uani 1 1 d . . .
O27 O 0.7100(4) 0.0933(4) 0.85530(11) 0.0717(15) Uani 1 1 d . . .
O28 O 0.4107(4) -0.0394(4) 0.85843(10) 0.0668(14) Uani 1 1 d . . .
O29 O 0.5640(4) 0.1084(3) 0.85355(9) 0.0653(13) Uani 1 1 d . . .
O30 O 0.5684(4) -0.0400(3) 0.85836(10) 0.0639(14) Uani 1 1 d . . .
N1 N 0.3855(5) -0.2489(4) 0.87304(13) 0.0752(19) Uani 1 1 d . . .
N2 N 0.0000 -0.5609(12) 0.6667 0.180(5) Uani 1 2 d SDU . .
N3 N -0.0510(9) -0.8113(9) 0.8785(3) 0.170(3) Uani 1 1 d DU . .
N4 N 0.0805(10) -0.3184(10) 0.8413(3) 0.241(4) Uani 1 1 d DU . .
N5 N -0.5487(7) -1.0889(5) 0.68687(14) 0.118(3) Uani 1 1 d DU . .
N6 N -0.204(3) -0.817(3) 0.6836(6) 0.331(14) Uani 1 1 d DU . .
C1 C 0.5176(6) -0.1234(5) 0.86972(18) 0.074(2) Uani 1 1 d . . .
H1A H 0.5182 -0.1192 0.8894 0.088 Uiso 1 1 calc R . .
H1B H 0.5423 -0.1581 0.8649 0.088 Uiso 1 1 calc R . .
C2 C 0.3778(7) -0.1231(6) 0.86917(17) 0.077(3) Uani 1 1 d . . .
H2A H 0.3189 -0.1576 0.8637 0.093 Uiso 1 1 calc R . .
H2B H 0.3793 -0.1202 0.8889 0.093 Uiso 1 1 calc R . .
C3 C 0.4195(6) -0.1840(5) 0.82886(15) 0.073(2) Uani 1 1 d . . .
H5A H 0.4479 -0.2156 0.8245 0.088 Uiso 1 1 calc R . .
H5B H 0.3600 -0.2190 0.8241 0.088 Uiso 1 1 calc R . .
C4 C 0.4268(6) -0.1661(5) 0.85977(14) 0.067(2) Uani 1 1 d . . .
C6 C -0.227(2) -0.8255(16) 0.7343(6) 0.246(10) Uani 1 1 d DU . .
H6A H -0.1799 -0.8187 0.7449 0.370 Uiso 1 1 calc R . .
H6B H -0.2765 -0.8791 0.7385 0.370 Uiso 1 1 calc R . .
H6C H -0.2385 -0.7803 0.7385 0.370 Uiso 1 1 calc R . .
C7 C -0.208(3) -0.823(3) 0.7059(8) 0.298(13) Uani 1 1 d DU . .
C111 C -0.6298(9) -1.1054(8) 0.6731(2) 0.123(4) Uani 1 1 d DU . .
H11A H -0.6157 -1.0635 0.6589 0.147 Uiso 1 1 calc R . .
H11B H -0.6557 -1.1609 0.6646 0.147 Uiso 1 1 calc R . .
C112 C -0.6923(13) -1.1026(14) 0.6914(3) 0.175(6) Uani 1 1 d DU . .
H11C H -0.6662 -1.0490 0.7011 0.210 Uiso 1 1 calc R . .
H11D H -0.7120 -1.1482 0.7046 0.210 Uiso 1 1 calc R . .
C113 C -0.7659(14) -1.1118(17) 0.6749(4) 0.205(8) Uani 1 1 d DU . .
H11E H -0.7449 -1.0843 0.6574 0.246 Uiso 1 1 calc R . .
H11F H -0.8044 -1.1717 0.6715 0.246 Uiso 1 1 calc R . .
C114 C -0.814(2) -1.075(2) 0.6878(6) 0.313(15) Uani 1 1 d U . .
H11G H -0.8588 -1.0824 0.6760 0.469 Uiso 1 1 calc R . .
H11H H -0.7763 -1.0161 0.6913 0.469 Uiso 1 1 calc R . .
H11I H -0.8374 -1.1043 0.7047 0.469 Uiso 1 1 calc R . .
C121 C -0.5060(10) -1.0064(7) 0.7025(2) 0.127(5) Uani 1 1 d DU . .
H12A H -0.5441 -1.0096 0.7169 0.153 Uiso 1 1 calc R . .
H12B H -0.4555 -1.0009 0.7111 0.153 Uiso 1 1 calc R . .
C122 C -0.4810(13) -0.9279(8) 0.6862(3) 0.166(6) Uani 1 1 d U . .
H12C H -0.5298 -0.9345 0.6761 0.199 Uiso 1 1 calc R . .
H12D H -0.4375 -0.9199 0.6731 0.199 Uiso 1 1 calc R . .
C123 C -0.4479(15) -0.8512(11) 0.7043(3) 0.179(8) Uani 1 1 d U . .
H12E H -0.4251 -0.8614 0.7208 0.214 Uiso 1 1 calc R . .
H12F H -0.4019 -0.8028 0.6951 0.214 Uiso 1 1 calc R . .
C124 C -0.5142(17) -0.8313(15) 0.7114(5) 0.225(10) Uani 1 1 d U . .
H12G H -0.4906 -0.7816 0.7227 0.337 Uiso 1 1 calc R . .
H12H H -0.5590 -0.8784 0.7210 0.337 Uiso 1 1 calc R . .
H12I H -0.5367 -0.8209 0.6951 0.337 Uiso 1 1 calc R . .
C131 C -0.5691(11) -1.1587(7) 0.70726(19) 0.127(5) Uani 1 1 d DU . .
H13A H -0.5181 -1.1436 0.7177 0.152 Uiso 1 1 calc R . .
H13B H -0.6112 -1.1608 0.7198 0.152 Uiso 1 1 calc R . .
C132 C -0.6012(12) -1.2450(8) 0.6958(2) 0.139(5) Uani 1 1 d U . .
H13C H -0.5583 -1.2451 0.6840 0.167 Uiso 1 1 calc R . .
H13D H -0.6515 -1.2607 0.6849 0.167 Uiso 1 1 calc R . .
C133 C -0.6231(13) -1.3104(9) 0.7188(2) 0.160(7) Uani 1 1 d U . .
H13E H -0.5726 -1.2944 0.7295 0.193 Uiso 1 1 calc R . .
H13F H -0.6652 -1.3092 0.7306 0.193 Uiso 1 1 calc R . .
C134 C -0.6568(14) -1.3986(10) 0.7083(3) 0.187(9) Uani 1 1 d U . .
H13G H -0.6698 -1.4369 0.7233 0.281 Uiso 1 1 calc R . .
H13H H -0.6148 -1.4005 0.6969 0.281 Uiso 1 1 calc R . .
H13I H -0.7074 -1.4151 0.6979 0.281 Uiso 1 1 calc R . .
C141 C -0.4897(10) -1.0855(10) 0.6646(2) 0.138(4) Uani 1 1 d DU . .
H14A H -0.5180 -1.1382 0.6544 0.166 Uiso 1 1 calc R . .
H14B H -0.4796 -1.0398 0.6522 0.166 Uiso 1 1 calc R . .
C142 C -0.4054(12) -1.0720(13) 0.6741(4) 0.173(4) Uani 1 1 d U . .
H14C H -0.4133 -1.1206 0.6847 0.208 Uiso 1 1 calc R . .
H14D H -0.3776 -1.0219 0.6856 0.208 Uiso 1 1 calc R . .
C143 C -0.3514(14) -1.0608(15) 0.6490(4) 0.199(6) Uani 1 1 d U . .
H14E H -0.3815 -1.1085 0.6368 0.239 Uiso 1 1 calc R . .
H14F H -0.3391 -1.0092 0.6394 0.239 Uiso 1 1 calc R . .
C144 C -0.2720(16) -1.0558(19) 0.6582(5) 0.265(9) Uani 1 1 d U . .
H14G H -0.2361 -1.0469 0.6428 0.397 Uiso 1 1 calc R . .
H14H H -0.2847 -1.1078 0.6671 0.397 Uiso 1 1 calc R . .
H14I H -0.2434 -1.0093 0.6707 0.397 Uiso 1 1 calc R . .
C211 C -0.0752(10) -0.5482(14) 0.6609(4) 0.190(7) Uani 1 1 d DU . .
H21A H -0.1258 -0.6034 0.6587 0.228 Uiso 1 1 calc R . .
H21B H -0.0841 -0.5210 0.6766 0.228 Uiso 1 1 calc R . .
C212 C -0.0646(13) -0.4952(16) 0.6359(4) 0.219(8) Uani 1 1 d DU . .
H21C H -0.0171 -0.4381 0.6385 0.263 Uiso 1 1 calc R . .
H21D H -0.0523 -0.5199 0.6203 0.263 Uiso 1 1 calc R . .
C213 C -0.1429(17) -0.491(2) 0.6307(6) 0.263(11) Uani 1 1 d U . .
H21E H -0.1905 -0.5484 0.6281 0.316 Uiso 1 1 calc R . .
H21F H -0.1553 -0.4665 0.6463 0.316 Uiso 1 1 calc R . .
C214 C -0.1315(14) -0.440(2) 0.6064(4) 0.250(12) Uani 1 1 d U . .
H21G H -0.1839 -0.4418 0.6021 0.376 Uiso 1 1 calc R . .
H21H H -0.1151 -0.4624 0.5913 0.376 Uiso 1 1 calc R . .
H21I H -0.0881 -0.3824 0.6097 0.376 Uiso 1 1 calc R . .
C221 C -0.0191(14) -0.6167(15) 0.6920(4) 0.208(6) Uani 1 1 d DU . .
H22A H -0.0632 -0.6742 0.6877 0.249 Uiso 1 1 calc R . .
H22B H -0.0405 -0.5955 0.7063 0.249 Uiso 1 1 calc R . .
C222 C 0.0594(15) -0.6184(18) 0.7025(5) 0.231(6) Uani 1 1 d DU . .
H22C H 0.0758 -0.6482 0.6897 0.277 Uiso 1 1 calc R . .
H22D H 0.1065 -0.5609 0.7045 0.277 Uiso 1 1 calc R . .
C223 C 0.0373(18) -0.6635(19) 0.7297(6) 0.251(7) Uani 1 1 d DU . .
H22E H -0.0147 -0.7177 0.7279 0.302 Uiso 1 1 calc R . .
H22F H 0.0275 -0.6296 0.7429 0.302 Uiso 1 1 calc R . .
C224 C 0.1078(19) -0.678(2) 0.7398(6) 0.299(11) Uani 1 1 d DU . .
H22G H 0.0959 -0.6990 0.7582 0.449 Uiso 1 1 calc R . .
H22H H 0.1609 -0.6257 0.7393 0.449 Uiso 1 1 calc R . .
H22I H 0.1112 -0.7192 0.7284 0.449 Uiso 1 1 calc R . .
C311 C -0.0175(13) -0.7522(13) 0.9030(4) 0.206(5) Uani 1 1 d DU . .
H31A H 0.0139 -0.7691 0.9150 0.247 Uiso 1 1 calc R . .
H31B H 0.0200 -0.6941 0.8972 0.247 Uiso 1 1 calc R . .
C312 C -0.0927(15) -0.7588(17) 0.9174(5) 0.242(6) Uani 1 1 d U . .
H31C H -0.1246 -0.8113 0.9232 0.290 Uiso 1 1 calc R . .
H31D H -0.1229 -0.7481 0.9058 0.290 Uiso 1 1 calc R . .
C313 C -0.0707(17) -0.699(2) 0.9413(6) 0.274(8) Uani 1 1 d U . .
H31E H -0.0119 -0.6776 0.9465 0.329 Uiso 1 1 calc R . .
H31F H -0.0781 -0.6517 0.9365 0.329 Uiso 1 1 calc R . .
C314 C -0.127(2) -0.747(2) 0.9639(7) 0.357(14) Uani 1 1 d U . .
H31G H -0.1011 -0.7204 0.9808 0.536 Uiso 1 1 calc R . .
H31H H -0.1376 -0.8043 0.9637 0.536 Uiso 1 1 calc R . .
H31I H -0.1801 -0.7477 0.9619 0.536 Uiso 1 1 calc R . .
C321 C -0.0946(10) -0.7827(9) 0.8581(3) 0.151(6) Uani 1 1 d DU . .
H32A H -0.1440 -0.7862 0.8669 0.181 Uiso 1 1 calc R . .
H32B H -0.1149 -0.8228 0.8431 0.181 Uiso 1 1 calc R . .
C322 C -0.0418(14) -0.6940(12) 0.8464(5) 0.214(9) Uani 1 1 d U . .
H32C H -0.0304 -0.6522 0.8604 0.257 Uiso 1 1 calc R . .
H32D H 0.0122 -0.6861 0.8400 0.257 Uiso 1 1 calc R . .
C323 C -0.0875(16) -0.6809(12) 0.8233(5) 0.217(10) Uani 1 1 d U . .
H32E H -0.1463 -0.7023 0.8284 0.260 Uiso 1 1 calc R . .
H32F H -0.0621 -0.6205 0.8197 0.260 Uiso 1 1 calc R . .
C324 C -0.0846(17) -0.7242(16) 0.7982(5) 0.233(11) Uani 1 1 d U . .
H32G H -0.1131 -0.7127 0.7838 0.350 Uiso 1 1 calc R . .
H32H H -0.1123 -0.7843 0.8014 0.350 Uiso 1 1 calc R . .
H32I H -0.0265 -0.7036 0.7932 0.350 Uiso 1 1 calc R . .
C331 C 0.0254(11) -0.8102(12) 0.8664(4) 0.182(5) Uani 1 1 d DU . .
H33A H 0.0490 -0.8317 0.8799 0.218 Uiso 1 1 calc R . .
H33B H 0.0681 -0.7517 0.8626 0.218 Uiso 1 1 calc R . .
C332 C 0.0084(14) -0.8613(15) 0.8407(5) 0.223(6) Uani 1 1 d U . .
H33C H -0.0187 -0.9214 0.8449 0.267 Uiso 1 1 calc R . .
H33D H -0.0289 -0.8523 0.8288 0.267 Uiso 1 1 calc R . .
C333 C 0.0920(17) -0.8327(16) 0.8269(5) 0.258(7) Uani 1 1 d DU . .
H33E H 0.1195 -0.7724 0.8230 0.310 Uiso 1 1 calc R . .
H33F H 0.1290 -0.8425 0.8388 0.310 Uiso 1 1 calc R . .
C334 C 0.076(2) -0.882(2) 0.8011(6) 0.336(13) Uani 1 1 d DU . .
H33G H 0.1291 -0.8754 0.7945 0.503 Uiso 1 1 calc R . .
H33H H 0.0531 -0.8608 0.7877 0.503 Uiso 1 1 calc R . .
H33I H 0.0372 -0.9408 0.8045 0.503 Uiso 1 1 calc R . .
C341 C -0.1147(11) -0.8987(10) 0.8875(4) 0.185(5) Uani 1 1 d DU . .
H34A H -0.1582 -0.8971 0.8946 0.222 Uiso 1 1 calc R . .
H34B H -0.1333 -0.9317 0.8730 0.222 Uiso 1 1 calc R . .
C342 C -0.0838(13) -0.9381(12) 0.9074(5) 0.203(5) Uani 1 1 d DU . .
H34C H -0.0686 -0.9062 0.9243 0.243 Uiso 1 1 calc R . .
H34D H -0.0337 -0.9377 0.9004 0.243 Uiso 1 1 calc R . .
C343 C -0.1542(14) -1.0295(13) 0.9126(5) 0.238(7) Uani 1 1 d DU . .
H34E H -0.2046 -1.0295 0.9191 0.285 Uiso 1 1 calc R . .
H34F H -0.1686 -1.0612 0.8957 0.285 Uiso 1 1 calc R . .
C344 C -0.1277(17) -1.0710(17) 0.9327(6) 0.296(11) Uani 1 1 d U . .
H34G H -0.1736 -1.1276 0.9360 0.444 Uiso 1 1 calc R . .
H34H H -0.1124 -1.0392 0.9493 0.444 Uiso 1 1 calc R . .
H34I H -0.0796 -1.0736 0.9258 0.444 Uiso 1 1 calc R . .
C411 C 0.1409(13) -0.3423(13) 0.8294(4) 0.237(5) Uani 1 1 d DU . .
H41A H 0.1833 -0.2911 0.8203 0.284 Uiso 1 1 calc R . .
H41B H 0.1694 -0.3493 0.8451 0.284 Uiso 1 1 calc R . .
C412 C 0.1274(17) -0.4121(15) 0.8108(5) 0.246(6) Uani 1 1 d DU . .
H41C H 0.0885 -0.4172 0.7964 0.296 Uiso 1 1 calc R . .
H41D H 0.1017 -0.4653 0.8207 0.296 Uiso 1 1 calc R . .
C413 C 0.2094(15) -0.3962(18) 0.7985(5) 0.236(6) Uani 1 1 d DU . .
H41E H 0.2414 -0.3387 0.7915 0.283 Uiso 1 1 calc R . .
H41F H 0.2438 -0.4044 0.8119 0.283 Uiso 1 1 calc R . .
C414 C 0.1852(17) -0.4587(19) 0.7761(5) 0.273(9) Uani 1 1 d U . .
H41G H 0.2355 -0.4526 0.7676 0.409 Uiso 1 1 calc R . .
H41H H 0.1520 -0.4490 0.7629 0.409 Uiso 1 1 calc R . .
H41I H 0.1523 -0.5151 0.7833 0.409 Uiso 1 1 calc R . .
C421 C 0.0740(14) -0.2580(11) 0.8223(4) 0.237(6) Uani 1 1 d DU . .
H42A H 0.0286 -0.2569 0.8278 0.285 Uiso 1 1 calc RD . .
H42B H 0.1174 -0.2082 0.8267 0.285 Uiso 1 1 calc R . .
C422 C 0.0700(19) -0.2553(19) 0.7925(4) 0.246(6) Uani 1 1 d DU . .
H42C H 0.1267 -0.2368 0.7857 0.295 Uiso 1 1 calc R . .
H42D H 0.0341 -0.3133 0.7863 0.295 Uiso 1 1 calc R . .
C423 C 0.0400(19) -0.2032(17) 0.7791(5) 0.246(7) Uani 1 1 d DU . .
H42E H 0.0044 -0.1938 0.7917 0.295 Uiso 1 1 calc R . .
H42F H 0.0051 -0.2344 0.7636 0.295 Uiso 1 1 calc R . .
C424 C 0.1084(18) -0.1206(18) 0.7696(5) 0.275(10) Uani 1 1 d DU . .
H42G H 0.0844 -0.0881 0.7624 0.412 Uiso 1 1 calc R . .
H42H H 0.1403 -0.1291 0.7556 0.412 Uiso 1 1 calc R . .
H42I H 0.1453 -0.0905 0.7846 0.412 Uiso 1 1 calc R . .
C431 C -0.0026(10) -0.3897(11) 0.8474(4) 0.241(4) Uani 1 1 d DU . .
H43A H -0.0072 -0.4309 0.8368 0.290 Uiso 1 1 calc R . .
H43B H -0.0385 -0.3751 0.8408 0.290 Uiso 1 1 calc RD . .
C432 C -0.0405(18) -0.4318(19) 0.8739(5) 0.286(7) Uani 1 1 d DU . .
H43C H -0.0099 -0.4594 0.8803 0.343 Uiso 1 1 calc R . .
H43D H -0.0312 -0.3881 0.8870 0.343 Uiso 1 1 calc R . .
C433 C -0.132(2) -0.495(2) 0.8735(6) 0.302(9) Uani 1 1 d DU . .
H43E H -0.1604 -0.4800 0.8873 0.363 Uiso 1 1 calc R . .
H43F H -0.1554 -0.4928 0.8560 0.363 Uiso 1 1 calc R . .
C434 C -0.1523(19) -0.5836(19) 0.8785(6) 0.311(12) Uani 1 1 d DU . .
H43G H -0.2127 -0.6197 0.8801 0.467 Uiso 1 1 calc R . .
H43H H -0.1253 -0.5860 0.8950 0.467 Uiso 1 1 calc R . .
H43I H -0.1319 -0.6025 0.8635 0.467 Uiso 1 1 calc R . .
C441 C 0.1232(13) -0.2706(13) 0.8670(3) 0.257(7) Uani 1 1 d DU . .
H44A H 0.1274 -0.3107 0.8790 0.308 Uiso 1 1 calc R . .
H44B H 0.1808 -0.2283 0.8621 0.308 Uiso 1 1 calc R . .
C442 C 0.0886(18) -0.2255(17) 0.8839(5) 0.271(7) Uani 1 1 d DU . .
H44C H 0.0326 -0.2651 0.8909 0.325 Uiso 1 1 calc R . .
H44D H 0.0855 -0.1820 0.8733 0.325 Uiso 1 1 calc R . .
C443 C 0.153(2) -0.1866(19) 0.9068(5) 0.269(9) Uani 1 1 d U . .
H44E H 0.1486 -0.2307 0.9190 0.323 Uiso 1 1 calc R . .
H44F H 0.2104 -0.1569 0.8994 0.323 Uiso 1 1 calc R . .
C444 C 0.135(2) -0.1263(19) 0.9218(5) 0.295(12) Uani 1 1 d U . .
H44G H 0.1757 -0.1003 0.9362 0.443 Uiso 1 1 calc R . .
H44H H 0.0789 -0.1565 0.9292 0.443 Uiso 1 1 calc R . .
H44I H 0.1394 -0.0833 0.9095 0.443 Uiso 1 1 calc R . .

loop_
_atom_site_aniso_label
_atom_site_aniso_U_11
_atom_site_aniso_U_22
_atom_site_aniso_U_33
_atom_site_aniso_U_23
_atom_site_aniso_U_13
_atom_site_aniso_U_12
Mo1 0.0808(5) 0.0587(4) 0.0563(3) 0.0063(3) 0.0040(3) 0.0271(4)
Mo2 0.1046(7) 0.0964(7) 0.0905(6) 0.0078(5) 0.0160(5) 0.0637(6)
Mo3 0.0944(6) 0.0907(6) 0.0545(4) 0.0064(4) 0.0017(4) 0.0480(5)
Mo4 0.1096(8) 0.0673(5) 0.0751(5) -0.0066(4) -0.0007(5) 0.0227(5)
Mo5 0.0744(6) 0.1031(7) 0.0838(5) 0.0123(5) 0.0109(4) 0.0383(5)
Mo6 0.1265(9) 0.0744(6) 0.0947(6) 0.0262(5) 0.0173(6) 0.0391(6)
Mo7 0.0808(6) 0.0785(8) 0.0630(6) -0.0034(5) -0.0017(3) 0.0392(4)
Mo8 0.0968(6) 0.0767(5) 0.0490(4) -0.0078(3) 0.0005(4) 0.0446(5)
Mo9 0.0874(6) 0.0739(5) 0.0516(4) -0.0092(3) -0.0110(4) 0.0349(5)
Mo10 0.0766(5) 0.0720(7) 0.0747(6) -0.0115(6) -0.0058(3) 0.0360(4)
Mn1 0.0712(8) 0.0551(9) 0.0400(7) -0.0023(6) -0.0011(3) 0.0276(4)
O1 0.083(4) 0.058(3) 0.059(3) 0.004(2) 0.003(3) 0.030(3)
O2 0.130(7) 0.161(9) 0.149(7) 0.018(6) 0.041(6) 0.103(7)
O3 0.149(7) 0.131(6) 0.051(3) -0.003(4) -0.019(4) 0.074(6)
O4 0.186(10) 0.087(5) 0.094(5) -0.030(4) -0.025(6) 0.021(6)
O5 0.081(5) 0.193(10) 0.140(7) 0.028(7) 0.016(5) 0.074(6)
O6 0.188(10) 0.083(5) 0.135(7) 0.040(5) 0.036(7) 0.054(6)
O7 0.085(4) 0.082(4) 0.076(4) 0.008(3) 0.020(3) 0.036(4)
O8 0.090(4) 0.070(4) 0.060(3) -0.007(3) -0.006(3) 0.037(3)
O9 0.102(5) 0.092(5) 0.076(4) 0.004(3) -0.005(3) 0.061(4)
O10 0.102(5) 0.071(4) 0.052(3) 0.003(3) 0.001(3) 0.030(3)
O11 0.123(6) 0.060(4) 0.089(4) 0.002(3) 0.027(4) 0.039(4)
O12 0.100(5) 0.104(5) 0.087(4) 0.016(4) -0.011(4) 0.057(4)
O13 0.110(5) 0.104(5) 0.063(3) 0.017(3) 0.025(3) 0.058(4)
O14 0.076(4) 0.100(5) 0.094(5) 0.000(4) -0.010(4) 0.022(4)
O15 0.130(6) 0.092(5) 0.106(5) 0.021(4) 0.008(5) 0.069(5)
O16 0.125(6) 0.096(5) 0.085(4) 0.034(4) 0.007(4) 0.060(5)
O17 0.094(5) 0.085(5) 0.104(5) 0.034(4) 0.028(4) 0.013(4)
O18 0.129(7) 0.056(4) 0.122(6) 0.002(4) 0.014(5) 0.015(4)
O19 0.083(5) 0.094(5) 0.093(4) 0.003(4) 0.013(4) 0.039(4)
O20 0.123(6) 0.090(5) 0.080(4) -0.021(4) -0.011(4) 0.061(4)
O21 0.104(5) 0.109(6) 0.066(4) 0.011(4) 0.027(4) 0.044(5)
O22 0.112(6) 0.104(5) 0.073(4) 0.004(4) -0.018(4) 0.061(4)
O23 0.113(5) 0.076(4) 0.080(4) -0.024(3) -0.014(4) 0.029(4)
O24 0.118(6) 0.089(5) 0.108(5) -0.022(4) -0.027(4) 0.064(5)
O25 0.100(5) 0.068(4) 0.062(3) -0.002(3) -0.003(3) 0.050(4)
O26 0.100(5) 0.078(4) 0.047(3) -0.012(3) -0.002(3) 0.036(4)
O27 0.068(4) 0.068(4) 0.066(3) -0.008(3) -0.007(3) 0.024(3)
O28 0.089(4) 0.061(3) 0.047(3) 0.000(2) 0.002(3) 0.034(3)
O29 0.088(4) 0.063(3) 0.050(2) 0.008(2) 0.004(3) 0.041(3)
O30 0.080(4) 0.056(3) 0.045(3) -0.003(2) 0.002(2) 0.025(3)
N1 0.099(6) 0.062(4) 0.060(4) 0.010(3) 0.016(4) 0.036(4)
N2 0.155(11) 0.187(11) 0.187(13) 0.040(5) 0.079(10) 0.078(6)
N3 0.131(7) 0.135(7) 0.225(9) 0.007(6) -0.049(6) 0.052(6)
N4 0.230(7) 0.233(7) 0.189(6) 0.026(6) -0.014(6) 0.062(6)
N5 0.172(7) 0.108(5) 0.047(3) -0.019(4) -0.017(4) 0.050(6)
N6 0.38(2) 0.272(19) 0.29(3) -0.01(3) 0.04(3) 0.124(17)
C1 0.090(7) 0.054(5) 0.064(5) -0.003(4) -0.005(4) 0.026(5)
C2 0.106(7) 0.062(5) 0.054(4) 0.009(4) 0.018(5) 0.034(5)
C3 0.089(6) 0.061(5) 0.058(4) 0.004(4) 0.001(4) 0.028(5)
C4 0.090(6) 0.049(4) 0.049(4) 0.004(3) -0.001(4) 0.024(5)
C6 0.30(2) 0.179(15) 0.29(3) 0.00(2) 0.04(3) 0.148(15)
C7 0.34(2) 0.228(15) 0.29(3) -0.01(3) 0.04(3) 0.118(16)
C111 0.177(10) 0.101(8) 0.080(7) -0.021(6) -0.017(6) 0.063(9)
C112 0.196(13) 0.191(15) 0.129(11) -0.042(11) -0.007(9) 0.089(13)
C113 0.212(17) 0.25(2) 0.182(17) -0.018(16) 0.007(13) 0.134(17)
C114 0.33(3) 0.43(4) 0.29(3) 0.02(3) 0.07(3) 0.28(3)
C121 0.186(13) 0.096(6) 0.062(5) -0.024(5) -0.033(7) 0.042(9)
C122 0.254(17) 0.100(7) 0.087(7) -0.021(5) -0.042(10) 0.047(10)
C123 0.27(2) 0.104(8) 0.117(10) -0.024(8) -0.023(13) 0.065(12)
C124 0.27(3) 0.18(2) 0.20(2) -0.077(16) -0.06(2) 0.099(18)
C131 0.188(14) 0.094(6) 0.062(5) -0.012(5) -0.023(7) 0.043(9)
C132 0.205(16) 0.109(6) 0.072(6) -0.013(5) -0.019(8) 0.055(10)
C133 0.26(2) 0.116(8) 0.087(7) 0.004(6) -0.022(10) 0.080(12)
C134 0.29(2) 0.107(8) 0.105(9) 0.008(7) -0.037(13) 0.051(14)
C141 0.174(8) 0.125(7) 0.086(6) -0.023(6) -0.009(6) 0.053(7)
C142 0.180(9) 0.173(9) 0.132(8) -0.021(8) -0.002(7) 0.062(8)
C143 0.182(10) 0.211(11) 0.167(10) -0.033(10) 0.013(9) 0.071(10)
C144 0.178(14) 0.299(19) 0.257(18) -0.031(17) -0.005(13) 0.075(15)
C211 0.125(11) 0.221(18) 0.189(14) 0.047(12) 0.053(11) 0.061(11)
C212 0.152(14) 0.30(2) 0.199(16) 0.072(14) 0.065(13) 0.103(14)
C213 0.177(17) 0.36(3) 0.25(2) 0.063(19) 0.011(18) 0.130(19)
C214 0.167(18) 0.41(4) 0.163(17) 0.035(18) 0.011(15) 0.14(2)
C221 0.180(12) 0.222(11) 0.204(12) 0.058(8) 0.072(10) 0.087(9)
C222 0.204(13) 0.245(12) 0.231(13) 0.071(9) 0.055(11) 0.104(10)
C223 0.227(14) 0.263(14) 0.243(14) 0.072(11) 0.039(12) 0.106(12)
C224 0.26(2) 0.32(2) 0.29(2) 0.069(16) -0.019(18) 0.125(17)
C311 0.143(9) 0.187(9) 0.233(11) -0.005(8) -0.048(8) 0.041(8)
C312 0.163(10) 0.226(12) 0.250(13) -0.026(9) -0.015(9) 0.033(10)
C313 0.183(13) 0.246(14) 0.263(15) -0.042(11) -0.001(11) 0.011(12)
C314 0.26(2) 0.31(2) 0.291(18) -0.064(17) 0.045(16) -0.014(19)
C321 0.134(12) 0.111(9) 0.167(13) 0.009(8) -0.038(9) 0.031(8)
C322 0.189(16) 0.135(11) 0.234(16) 0.045(11) -0.070(13) 0.018(11)
C323 0.27(2) 0.107(12) 0.200(17) 0.024(10) -0.087(16) 0.035(14)
C324 0.26(3) 0.19(2) 0.238(18) -0.001(17) -0.07(2) 0.10(2)
C331 0.137(8) 0.149(9) 0.240(11) -0.016(7) -0.052(8) 0.057(8)
C332 0.164(10) 0.184(10) 0.266(12) -0.044(9) -0.036(9) 0.047(9)
C333 0.192(12) 0.217(13) 0.278(14) -0.068(11) -0.013(11) 0.036(12)
C334 0.272(19) 0.29(2) 0.29(2) -0.106(15) 0.003(16) 0.027(18)
C341 0.149(9) 0.145(8) 0.230(10) 0.027(7) -0.050(8) 0.051(7)
C342 0.169(10) 0.170(9) 0.240(11) 0.040(8) -0.056(9) 0.062(8)
C343 0.205(12) 0.187(10) 0.259(13) 0.069(10) -0.064(11) 0.053(9)
C344 0.265(18) 0.220(15) 0.32(2) 0.094(15) -0.092(16) 0.056(15)
C411 0.241(10) 0.229(10) 0.189(10) 0.027(8) -0.040(9) 0.079(8)
C412 0.234(11) 0.244(12) 0.201(11) 0.012(9) -0.044(10) 0.075(10)
C413 0.212(12) 0.247(14) 0.199(13) 0.008(10) -0.060(11) 0.077(11)
C414 0.223(18) 0.29(2) 0.232(18) -0.019(13) -0.037(14) 0.069(16)
C421 0.244(10) 0.253(10) 0.199(9) 0.017(8) 0.004(9) 0.113(9)
C422 0.261(12) 0.265(12) 0.205(10) 0.027(9) 0.014(11) 0.128(10)
C423 0.268(15) 0.260(15) 0.204(11) 0.033(11) 0.019(12) 0.128(11)
C424 0.29(2) 0.275(18) 0.227(17) 0.051(15) 0.038(17) 0.120(15)
C431 0.230(7) 0.233(7) 0.189(6) 0.026(6) -0.014(6) 0.062(6)
C432 0.248(10) 0.256(11) 0.232(9) 0.043(9) -0.001(9) 0.035(10)
C433 0.247(12) 0.263(14) 0.269(12) 0.055(12) 0.006(11) 0.031(12)
C434 0.247(18) 0.273(15) 0.302(19) 0.089(19) 0.024(17) 0.046(15)
C441 0.248(10) 0.233(11) 0.183(9) 0.023(8) 0.010(9) 0.041(9)
C442 0.268(13) 0.236(12) 0.194(11) 0.021(8) 0.030(10) 0.040(10)
C443 0.279(14) 0.238(15) 0.180(12) 0.020(9) 0.032(11) 0.047(13)
C444 0.33(2) 0.24(2) 0.206(17) 0.011(12) 0.046(17) 0.057(16)

loop_
_atom_type_symbol
_atom_type_description
_atom_type_scat_dispersion_real
_atom_type_scat_dispersion_imag
_atom_type_scat_source
C C 0.0033 0.0016 'International Tables Vol C Tables 4.2.6.8 and 6.1.1.4'
H H 0.0000 0.0000 'International Tables Vol C Tables 4.2.6.8 and 6.1.1.4'
N N 0.0061 0.0033 'International Tables Vol C Tables 4.2.6.8 and 6.1.1.4'
O O 0.0106 0.0060 'International Tables Vol C Tables 4.2.6.8 and 6.1.1.4'
Mn Mn 0.3368 0.7283 'International Tables Vol C Tables 4.2.6.8 and 6.1.1.4'
Mo Mo -1.6832 0.6857 'International Tables Vol C Tables 4.2.6.8 and 6.1.1.4'

loop_
_geom_angle_atom_site_label_1
_geom_angle_atom_site_label_2
_geom_angle_atom_site_label_3
_geom_angle
_geom_angle_site_symmetry_1
_geom_angle_site_symmetry_3
_geom_angle_publ_flag
N1 Mo1 O10 103.2(3) . . ?
N1 Mo1 O9 104.1(3) . . ?
O10 Mo1 O9 88.3(3) . . ?
N1 Mo1 O7 100.3(3) . . ?
O10 Mo1 O7 87.3(3) . . ?
O9 Mo1 O7 155.6(3) . . ?
N1 Mo1 O8 101.2(3) . . ?
O10 Mo1 O8 155.5(2) . . ?
O9 Mo1 O8 87.4(3) . . ?
O7 Mo1 O8 86.7(3) . . ?
N1 Mo1 O1 177.7(3) . . ?
O10 Mo1 O1 78.2(2) . . ?
O9 Mo1 O1 77.6(3) . . ?
O7 Mo1 O1 78.0(3) . . ?
O8 Mo1 O1 77.3(2) . . ?
O2 Mo2 O7 104.5(4) . . ?
O2 Mo2 O12 103.6(4) . . ?
O7 Mo2 O12 88.5(3) . . ?
O2 Mo2 O11 104.6(4) . . ?
O7 Mo2 O11 87.4(3) . . ?
O12 Mo2 O11 151.6(3) . . ?
O2 Mo2 O15 102.3(4) . . ?
O7 Mo2 O15 153.3(3) . . ?
O12 Mo2 O15 85.9(3) . . ?
O11 Mo2 O15 85.2(3) . . ?
O2 Mo2 O1 178.8(4) . . ?
O7 Mo2 O1 76.6(2) . . ?
O12 Mo2 O1 76.0(3) . . ?
O11 Mo2 O1 75.8(3) . . ?
O15 Mo2 O1 76.6(3) . . ?
O3 Mo3 O13 104.4(4) . . ?
O3 Mo3 O8 103.9(3) . . ?
O13 Mo3 O8 87.9(3) . . ?
O3 Mo3 O12 101.8(4) . . ?
O13 Mo3 O12 153.7(3) . . ?
O8 Mo3 O12 87.3(3) . . ?
O3 Mo3 O16 102.1(4) . . ?
O13 Mo3 O16 87.2(3) . . ?
O8 Mo3 O16 154.0(3) . . ?
O12 Mo3 O16 85.8(3) . . ?
O3 Mo3 O1 178.0(3) . . ?
O13 Mo3 O1 77.6(3) . . ?
O8 Mo3 O1 76.3(2) . . ?
O12 Mo3 O1 76.1(3) . . ?
O16 Mo3 O1 77.6(3) . . ?
O4 Mo4 O11 102.4(5) . . ?
O4 Mo4 O10 105.1(3) . . ?
O11 Mo4 O10 87.8(3) . . ?
O4 Mo4 O18 101.5(4) . . ?
O11 Mo4 O18 86.8(4) . . ?
O10 Mo4 O18 153.5(3) . . ?
O4 Mo4 O14 104.7(5) . . ?
O11 Mo4 O14 152.9(3) . . ?
O10 Mo4 O14 86.9(3) . . ?
O18 Mo4 O14 86.1(4) . . ?
O4 Mo4 O1 178.6(4) . . ?
O11 Mo4 O1 77.2(3) . . ?
O10 Mo4 O1 76.3(2) . . ?
O18 Mo4 O1 77.2(3) . . ?
O14 Mo4 O1 75.7(3) . . ?
O5 Mo5 O9 102.8(4) . . ?
O5 Mo5 O17 105.0(4) . . ?
O9 Mo5 O17 152.2(3) . . ?
O5 Mo5 O14 104.8(4) . . ?
O9 Mo5 O14 86.6(3) . . ?
O17 Mo5 O14 87.3(3) . . ?
O5 Mo5 O13 103.0(4) . . ?
O9 Mo5 O13 86.5(3) . . ?
O17 Mo5 O13 86.4(3) . . ?
O14 Mo5 O13 152.2(3) . . ?
O5 Mo5 O1 178.2(4) . . ?
O9 Mo5 O1 75.9(2) . . ?
O17 Mo5 O1 76.4(3) . . ?
O14 Mo5 O1 76.4(3) . . ?
O13 Mo5 O1 75.8(2) . . ?
O6 Mo6 O15 105.2(5) . . ?
O6 Mo6 O17 102.2(5) . . ?
O15 Mo6 O17 152.6(3) . . ?
O6 Mo6 O18 103.1(4) . . ?
O15 Mo6 O18 87.4(4) . . ?
O17 Mo6 O18 86.2(4) . . ?
O6 Mo6 O16 104.5(4) . . ?
O15 Mo6 O16 88.2(4) . . ?
O17 Mo6 O16 85.3(3) . . ?
O18 Mo6 O16 152.3(3) . . ?
O6 Mo6 O1 177.2(5) . . ?
O15 Mo6 O1 77.5(3) . . ?
O17 Mo6 O1 75.1(2) . . ?
O18 Mo6 O1 76.1(2) . . ?
O16 Mo6 O1 76.2(2) . . ?
O19 Mo7 O19 105.4(5) 5_556 . ?
O19 Mo7 O25 102.2(3) 5_556 5_556 ?
O19 Mo7 O25 99.4(3) . 5_556 ?
O19 Mo7 O25 99.4(3) 5_556 . ?
O19 Mo7 O25 102.2(3) . . ?
O25 Mo7 O25 144.0(4) 5_556 . ?
O19 Mo7 O28 92.4(3) 5_556 5_556 ?
O19 Mo7 O28 161.3(3) . 5_556 ?
O25 Mo7 O28 70.5(2) 5_556 5_556 ?
O25 Mo7 O28 80.3(2) . 5_556 ?
O19 Mo7 O28 161.3(3) 5_556 . ?
O19 Mo7 O28 92.4(3) . . ?
O25 Mo7 O28 80.3(2) 5_556 . ?
O25 Mo7 O28 70.5(2) . . ?
O28 Mo7 O28 70.8(3) 5_556 . ?
O21 Mo8 O20 106.2(4) . . ?
O21 Mo8 O26 97.5(3) . . ?
O20 Mo8 O26 100.8(3) . . ?
O21 Mo8 O25 104.1(3) . . ?
O20 Mo8 O25 99.9(3) . . ?
O26 Mo8 O25 144.4(2) . . ?
O21 Mo8 O28 91.7(3) . . ?
O20 Mo8 O28 161.6(3) . . ?
O26 Mo8 O28 80.4(2) . . ?
O25 Mo8 O28 71.0(2) . . ?
O21 Mo8 O29 159.6(3) . . ?
O20 Mo8 O29 92.3(3) . . ?
O26 Mo8 O29 70.0(2) . . ?
O25 Mo8 O29 80.5(2) . . ?
O28 Mo8 O29 70.71(19) . . ?
O23 Mo9 O22 103.1(4) . . ?
O23 Mo9 O26 103.4(3) . . ?
O22 Mo9 O26 100.5(3) . . ?
O23 Mo9 O27 97.9(3) . . ?
O22 Mo9 O27 102.1(3) . . ?
O26 Mo9 O27 144.4(2) . . ?
O23 Mo9 O29 92.8(3) . . ?
O22 Mo9 O29 163.3(3) . . ?
O26 Mo9 O29 70.3(2) . . ?
O27 Mo9 O29 80.6(2) . . ?
O23 Mo9 O30 160.7(3) . . ?
O22 Mo9 O30 94.5(3) . . ?
O26 Mo9 O30 80.8(2) . . ?
O27 Mo9 O30 70.3(2) . . ?
O29 Mo9 O30 70.65(19) . . ?
O24 Mo10 O24 105.2(6) 5_556 . ?
O24 Mo10 O27 101.9(3) 5_556 5_556 ?
O24 Mo10 O27 98.9(3) . 5_556 ?
O24 Mo10 O27 98.9(3) 5_556 . ?
O24 Mo10 O27 101.9(3) . . ?
O27 Mo10 O27 145.5(4) 5_556 . ?
O24 Mo10 O30 92.3(3) 5_556 5_556 ?
O24 Mo10 O30 161.4(3) . 5_556 ?
O27 Mo10 O30 70.7(2) 5_556 5_556 ?
O27 Mo10 O30 81.3(2) . 5_556 ?
O24 Mo10 O30 161.4(3) 5_556 . ?
O24 Mo10 O30 92.3(3) . . ?
O27 Mo10 O30 81.3(2) 5_556 . ?
O27 Mo10 O30 70.7(2) . . ?
O30 Mo10 O30 71.2(3) 5_556 . ?
O29 Mn1 O29 180.0(4) 5_556 . ?
O29 Mn1 O30 87.8(2) 5_556 5_556 ?
O29 Mn1 O30 92.1(2) . 5_556 ?
O29 Mn1 O30 92.1(2) 5_556 . ?
O29 Mn1 O30 87.8(2) . . ?
O30 Mn1 O30 88.0(3) 5_556 . ?
O29 Mn1 O28 87.6(2) 5_556 5_556 ?
O29 Mn1 O28 92.4(2) . 5_556 ?
O30 Mn1 O28 92.2(2) 5_556 5_556 ?
O30 Mn1 O28 179.6(3) . 5_556 ?
O29 Mn1 O28 92.4(2) 5_556 . ?
O29 Mn1 O28 87.6(2) . . ?
O30 Mn1 O28 179.6(3) 5_556 . ?
O30 Mn1 O28 92.2(2) . . ?
O28 Mn1 O28 87.5(3) 5_556 . ?
Mo1 O1 Mo3 91.32(19) . . ?
Mo1 O1 Mo5 91.3(2) . . ?
Mo3 O1 Mo5 89.9(2) . . ?
Mo1 O1 Mo2 90.6(2) . . ?
Mo3 O1 Mo2 90.0(2) . . ?
Mo5 O1 Mo2 178.1(3) . . ?
Mo1 O1 Mo4 90.42(18) . . ?
Mo3 O1 Mo4 178.2(3) . . ?
Mo5 O1 Mo4 90.4(2) . . ?
Mo2 O1 Mo4 89.6(2) . . ?
Mo1 O1 Mo6 179.1(3) . . ?
Mo3 O1 Mo6 89.22(18) . . ?
Mo5 O1 Mo6 89.5(2) . . ?
Mo2 O1 Mo6 88.6(2) . . ?
Mo4 O1 Mo6 89.03(19) . . ?
Mo2 O7 Mo1 114.8(3) . . ?
Mo3 O8 Mo1 115.0(3) . . ?
Mo5 O9 Mo1 115.2(3) . . ?
Mo4 O10 Mo1 115.1(3) . . ?
Mo4 O11 Mo2 117.4(3) . . ?
Mo2 O12 Mo3 117.9(3) . . ?
Mo3 O13 Mo5 116.7(3) . . ?
Mo5 O14 Mo4 117.4(4) . . ?
Mo6 O15 Mo2 117.3(4) . . ?
Mo3 O16 Mo6 116.9(3) . . ?
Mo5 O17 Mo6 119.0(3) . . ?
Mo4 O18 Mo6 117.7(3) . . ?
Mo8 O25 Mo7 122.6(3) . . ?
Mo9 O26 Mo8 124.3(3) . . ?
Mo10 O27 Mo9 123.5(3) . . ?
C2 O28 Mn1 115.7(5) . . ?
C2 O28 Mo8 122.6(4) . . ?
Mn1 O28 Mo8 100.9(2) . . ?
C2 O28 Mo7 121.6(6) . . ?
Mn1 O28 Mo7 100.8(2) . . ?
Mo8 O28 Mo7 90.2(2) . . ?
C3 O29 Mn1 116.7(4) 5_556 . ?
C3 O29 Mo9 120.8(5) 5_556 . ?
Mn1 O29 Mo9 101.0(2) . . ?
C3 O29 Mo8 122.4(5) 5_556 . ?
Mn1 O29 Mo8 100.8(2) . . ?
Mo9 O29 Mo8 89.99(16) . . ?
C1 O30 Mn1 116.5(5) . . ?
C1 O30 Mo10 122.5(5) . . ?
Mn1 O30 Mo10 100.4(2) . . ?
C1 O30 Mo9 121.0(4) . . ?
Mn1 O30 Mo9 100.5(2) . . ?
Mo10 O30 Mo9 90.67(19) . . ?
C4 N1 Mo1 178.6(7) . . ?
C211 N2 C211 106(2) 6_556 . ?
C211 N2 C221 109.4(13) 6_556 . ?
C211 N2 C221 109.1(10) . . ?
C211 N2 C221 109.1(10) 6_556 6_556 ?
C211 N2 C221 109.4(12) . 6_556 ?
C221 N2 C221 113(2) . 6_556 ?
C341 N3 C331 110.6(15) . . ?
C341 N3 C321 107.5(12) . . ?
C331 N3 C321 112.0(15) . . ?
C341 N3 C311 109.8(16) . . ?
C331 N3 C311 105.2(14) . . ?
C321 N3 C311 111.8(14) . . ?
C431 N4 C411 114.3(12) . . ?
C431 N4 C421 110.9(10) . . ?
C411 N4 C421 108.1(10) . . ?
C431 N4 C441 110.4(11) . . ?
C411 N4 C441 104.8(10) . . ?
C421 N4 C441 107.9(11) . . ?
C121 N5 C111 113.0(10) . . ?
C121 N5 C131 106.5(7) . . ?
C111 N5 C131 109.0(10) . . ?
C121 N5 C141 109.1(10) . . ?
C111 N5 C141 106.6(9) . . ?
C131 N5 C141 112.8(11) . . ?
O30 C1 C4 112.2(7) . . ?
O30 C1 H1A 109.2 . . ?
C4 C1 H1A 109.2 . . ?
O30 C1 H1B 109.2 . . ?
C4 C1 H1B 109.2 . . ?
H1A C1 H1B 107.9 . . ?
O28 C2 C4 113.2(7) . . ?
O28 C2 H2A 108.9 . . ?
C4 C2 H2A 108.9 . . ?
O28 C2 H2B 108.9 . . ?
C4 C2 H2B 108.9 . . ?
H2A C2 H2B 107.8 . . ?
O29 C3 C4 112.6(6) 5_556 . ?
O29 C3 H5A 109.1 5_556 . ?
C4 C3 H5A 109.1 . . ?
O29 C3 H5B 109.1 5_556 . ?
C4 C3 H5B 109.1 . . ?
H5A C3 H5B 107.8 . . ?
N1 C4 C1 104.6(7) . . ?
N1 C4 C2 105.3(7) . . ?
C1 C4 C2 114.0(7) . . ?
N1 C4 C3 106.1(6) . . ?
C1 C4 C3 112.5(8) . . ?
C2 C4 C3 113.3(8) . . ?
C7 C6 H6A 109.5 . . ?
C7 C6 H6B 109.5 . . ?
H6A C6 H6B 109.5 . . ?
C7 C6 H6C 109.5 . . ?
H6A C6 H6C 109.5 . . ?
H6B C6 H6C 109.5 . . ?
N6 C7 C6 167(5) . . ?
C112 C111 N5 114.6(11) . . ?
C112 C111 H11A 108.6 . . ?
N5 C111 H11A 108.6 . . ?
C112 C111 H11B 108.6 . . ?
N5 C111 H11B 108.6 . . ?
H11A C111 H11B 107.6 . . ?
C111 C112 C113 109.2(15) . . ?
C111 C112 H11C 109.8 . . ?
C113 C112 H11C 109.8 . . ?
C111 C112 H11D 109.8 . . ?
C113 C112 H11D 109.8 . . ?
H11C C112 H11D 108.3 . . ?
C114 C113 C112 114(2) . . ?
C114 C113 H11E 108.7 . . ?
C112 C113 H11E 108.7 . . ?
C114 C113 H11F 108.7 . . ?
C112 C113 H11F 108.7 . . ?
H11E C113 H11F 107.6 . . ?
C113 C114 H11G 109.5 . . ?
C113 C114 H11H 109.5 . . ?
H11G C114 H11H 109.5 . . ?
C113 C114 H11I 109.5 . . ?
H11G C114 H11I 109.5 . . ?
H11H C114 H11I 109.5 . . ?
C122 C121 N5 115.7(8) . . ?
C122 C121 H12A 108.4 . . ?
N5 C121 H12A 108.4 . . ?
C122 C121 H12B 108.4 . . ?
N5 C121 H12B 108.4 . . ?
H12A C121 H12B 107.4 . . ?
C121 C122 C123 110.9(11) . . ?
C121 C122 H12C 109.5 . . ?
C123 C122 H12C 109.5 . . ?
C121 C122 H12D 109.5 . . ?
C123 C122 H12D 109.5 . . ?
H12C C122 H12D 108.1 . . ?
C124 C123 C122 112(2) . . ?
C124 C123 H12E 109.2 . . ?
C122 C123 H12E 109.2 . . ?
C124 C123 H12F 109.2 . . ?
C122 C123 H12F 109.2 . . ?
H12E C123 H12F 107.9 . . ?
C123 C124 H12G 109.5 . . ?
C123 C124 H12H 109.5 . . ?
H12G C124 H12H 109.5 . . ?
C123 C124 H12I 109.5 . . ?
H12G C124 H12I 109.5 . . ?
H12H C124 H12I 109.5 . . ?
C132 C131 N5 116.0(8) . . ?
C132 C131 H13A 108.3 . . ?
N5 C131 H13A 108.3 . . ?
C132 C131 H13B 108.3 . . ?
N5 C131 H13B 108.3 . . ?
H13A C131 H13B 107.4 . . ?
C131 C132 C133 110.5(9) . . ?
C131 C132 H13C 109.6 . . ?
C133 C132 H13C 109.6 . . ?
C131 C132 H13D 109.6 . . ?
C133 C132 H13D 109.6 . . ?
H13C C132 H13D 108.1 . . ?
C134 C133 C132 112.6(10) . . ?
C134 C133 H13E 109.1 . . ?
C132 C133 H13E 109.1 . . ?
C134 C133 H13F 109.1 . . ?
C132 C133 H13F 109.1 . . ?
H13E C133 H13F 107.8 . . ?
C133 C134 H13G 109.5 . . ?
C133 C134 H13H 109.5 . . ?
H13G C134 H13H 109.5 . . ?
C133 C134 H13I 109.5 . . ?
H13G C134 H13I 109.5 . . ?
H13H C134 H13I 109.5 . . ?
C142 C141 N5 115.1(12) . . ?
C142 C141 H14A 108.5 . . ?
N5 C141 H14A 108.5 . . ?
C142 C141 H14B 108.5 . . ?
N5 C141 H14B 108.5 . . ?
H14A C141 H14B 107.5 . . ?
C141 C142 C143 107.7(15) . . ?
C141 C142 H14C 110.2 . . ?
C143 C142 H14C 110.2 . . ?
C141 C142 H14D 110.2 . . ?
C143 C142 H14D 110.2 . . ?
H14C C142 H14D 108.5 . . ?
C144 C143 C142 108(2) . . ?
C144 C143 H14E 110.1 . . ?
C142 C143 H14E 110.1 . . ?
C144 C143 H14F 110.1 . . ?
C142 C143 H14F 110.1 . . ?
H14E C143 H14F 108.4 . . ?
C143 C144 H14G 109.5 . . ?
C143 C144 H14H 109.5 . . ?
H14G C144 H14H 109.5 . . ?
C143 C144 H14I 109.5 . . ?
H14G C144 H14I 109.5 . . ?
H14H C144 H14I 109.5 . . ?
C212 C211 N2 114.1(14) . . ?
C212 C211 H21A 108.7 . . ?
N2 C211 H21A 108.7 . . ?
C212 C211 H21B 108.7 . . ?
N2 C211 H21B 108.7 . . ?
H21A C211 H21B 107.6 . . ?
C213 C212 C211 110.4(18) . . ?
C213 C212 H21C 109.6 . . ?
C211 C212 H21C 109.6 . . ?
C213 C212 H21D 109.6 . . ?
C211 C212 H21D 109.6 . . ?
H21C C212 H21D 108.1 . . ?
C214 C213 C212 110(2) . . ?
C214 C213 H21E 109.7 . . ?
C212 C213 H21E 109.7 . . ?
C214 C213 H21F 109.7 . . ?
C212 C213 H21F 109.7 . . ?
H21E C213 H21F 108.2 . . ?
C213 C214 H21G 109.5 . . ?
C213 C214 H21H 109.5 . . ?
H21G C214 H21H 109.5 . . ?
C213 C214 H21I 109.5 . . ?
H21G C214 H21I 109.5 . . ?
H21H C214 H21I 109.5 . . ?
N2 C221 C222 112.4(16) . . ?
N2 C221 H22A 109.1 . . ?
C222 C221 H22A 109.1 . . ?
N2 C221 H22B 109.1 . . ?
C222 C221 H22B 109.1 . . ?
H22A C221 H22B 107.8 . . ?
C223 C222 C221 108.1(19) . . ?
C223 C222 H22C 110.1 . . ?
C221 C222 H22C 110.1 . . ?
C223 C222 H22D 110.1 . . ?
C221 C222 H22D 110.1 . . ?
H22C C222 H22D 108.4 . . ?
C222 C223 C224 111(2) . . ?
C222 C223 H22E 109.3 . . ?
C224 C223 H22E 109.3 . . ?
C222 C223 H22F 109.3 . . ?
C224 C223 H22F 109.3 . . ?
H22E C223 H22F 108.0 . . ?
C223 C224 H22G 109.5 . . ?
C223 C224 H22H 109.5 . . ?
H22G C224 H22H 109.5 . . ?
C223 C224 H22I 109.5 . . ?
H22G C224 H22I 109.5 . . ?
H22H C224 H22I 109.5 . . ?
C312 C311 N3 107.0(17) . . ?
C312 C311 H31A 110.3 . . ?
N3 C311 H31A 110.3 . . ?
C312 C311 H31B 110.3 . . ?
N3 C311 H31B 110.3 . . ?
H31A C311 H31B 108.6 . . ?
C311 C312 C313 114(2) . . ?
C311 C312 H31C 108.7 . . ?
C313 C312 H31C 108.7 . . ?
C311 C312 H31D 108.7 . . ?
C313 C312 H31D 108.7 . . ?
H31C C312 H31D 107.6 . . ?
C314 C313 C312 108(2) . . ?
C314 C313 H31E 110.1 . . ?
C312 C313 H31E 110.1 . . ?
C314 C313 H31F 110.1 . . ?
C312 C313 H31F 110.1 . . ?
H31E C313 H31F 108.4 . . ?
C313 C314 H31G 109.5 . . ?
C313 C314 H31H 109.5 . . ?
H31G C314 H31H 109.5 . . ?
C313 C314 H31I 109.5 . . ?
H31G C314 H31I 109.5 . . ?
H31H C314 H31I 109.5 . . ?
N3 C321 C322 116.9(13) . . ?
N3 C321 H32A 108.1 . . ?
C322 C321 H32A 108.1 . . ?
N3 C321 H32B 108.1 . . ?
C322 C321 H32B 108.1 . . ?
H32A C321 H32B 107.3 . . ?
C323 C322 C321 110.6(15) . . ?
C323 C322 H32C 109.5 . . ?
C321 C322 H32C 109.5 . . ?
C323 C322 H32D 109.5 . . ?
C321 C322 H32D 109.5 . . ?
H32C C322 H32D 108.1 . . ?
C324 C323 C322 112(2) . . ?
C324 C323 H32E 109.2 . . ?
C322 C323 H32E 109.2 . . ?
C324 C323 H32F 109.2 . . ?
C322 C323 H32F 109.2 . . ?
H32E C323 H32F 107.9 . . ?
C323 C324 H32G 109.5 . . ?
C323 C324 H32H 109.5 . . ?
H32G C324 H32H 109.5 . . ?
C323 C324 H32I 109.5 . . ?
H32G C324 H32I 109.5 . . ?
H32H C324 H32I 109.5 . . ?
N3 C331 C332 114.8(16) . . ?
N3 C331 H33A 108.6 . . ?
C332 C331 H33A 108.6 . . ?
N3 C331 H33B 108.6 . . ?
C332 C331 H33B 108.6 . . ?
H33A C331 H33B 107.5 . . ?
C333 C332 C331 107.8(18) . . ?
C333 C332 H33C 110.2 . . ?
C331 C332 H33C 110.2 . . ?
C333 C332 H33D 110.2 . . ?
C331 C332 H33D 110.2 . . ?
H33C C332 H33D 108.5 . . ?
C334 C333 C332 109(2) . . ?
C334 C333 H33E 110.0 . . ?
C332 C333 H33E 110.0 . . ?
C334 C333 H33F 110.0 . . ?
C332 C333 H33F 110.0 . . ?
H33E C333 H33F 108.4 . . ?
C333 C334 H33G 109.5 . . ?
C333 C334 H33H 109.5 . . ?
H33G C334 H33H 109.5 . . ?
C333 C334 H33I 109.5 . . ?
H33G C334 H33I 109.5 . . ?
H33H C334 H33I 109.5 . . ?
C342 C341 N3 115.6(15) . . ?
C342 C341 H34A 108.4 . . ?
N3 C341 H34A 108.4 . . ?
C342 C341 H34B 108.4 . . ?
N3 C341 H34B 108.4 . . ?
H34A C341 H34B 107.4 . . ?
C341 C342 C343 108.8(16) . . ?
C341 C342 H34C 109.9 . . ?
C343 C342 H34C 109.9 . . ?
C341 C342 H34D 109.9 . . ?
C343 C342 H34D 109.9 . . ?
H34C C342 H34D 108.3 . . ?
C344 C343 C342 111.1(18) . . ?
C344 C343 H34E 109.4 . . ?
C342 C343 H34E 109.4 . . ?
C344 C343 H34F 109.4 . . ?
C342 C343 H34F 109.4 . . ?
H34E C343 H34F 108.0 . . ?
C343 C344 H34G 109.5 . . ?
C343 C344 H34H 109.5 . . ?
H34G C344 H34H 109.5 . . ?
C343 C344 H34I 109.5 . . ?
H34G C344 H34I 109.5 . . ?
H34H C344 H34I 109.5 . . ?
C412 C411 N4 131.4(19) . . ?
C412 C411 H41A 104.4 . . ?
N4 C411 H41A 104.4 . . ?
C412 C411 H41B 104.4 . . ?
N4 C411 H41B 104.4 . . ?
H41A C411 H41B 105.6 . . ?
C411 C412 C413 111(2) . . ?
C411 C412 H41C 109.4 . . ?
C413 C412 H41C 109.4 . . ?
C411 C412 H41D 109.4 . . ?
C413 C412 H41D 109.4 . . ?
H41C C412 H41D 108.0 . . ?
C414 C413 C412 105(2) . . ?
C414 C413 H41E 110.7 . . ?
C412 C413 H41E 110.7 . . ?
C414 C413 H41F 110.7 . . ?
C412 C413 H41F 110.7 . . ?
H41E C413 H41F 108.8 . . ?
C413 C414 H41G 109.5 . . ?
C413 C414 H41H 109.5 . . ?
H41G C414 H41H 109.5 . . ?
C413 C414 H41I 109.5 . . ?
H41G C414 H41I 109.5 . . ?
H41H C414 H41I 109.5 . . ?
C422 C421 N4 132.3(18) . . ?
C422 C421 H42A 104.2 . . ?
N4 C421 H42A 104.2 . . ?
C422 C421 H42B 104.2 . . ?
N4 C421 H42B 104.2 . . ?
H42A C421 H42B 105.5 . . ?
C423 C422 C421 121(2) . . ?
C423 C422 H42C 107.1 . . ?
C421 C422 H42C 107.1 . . ?
C423 C422 H42D 107.1 . . ?
C421 C422 H42D 107.1 . . ?
H42C C422 H42D 106.8 . . ?
C422 C423 C424 114(3) . . ?
C422 C423 H42E 108.8 . . ?
C424 C423 H42E 108.8 . . ?
C422 C423 H42F 108.8 . . ?
C424 C423 H42F 108.8 . . ?
H42E C423 H42F 107.7 . . ?
C423 C424 H42G 109.5 . . ?
C423 C424 H42H 109.5 . . ?
H42G C424 H42H 109.5 . . ?
C423 C424 H42I 109.5 . . ?
H42G C424 H42I 109.5 . . ?
H42H C424 H42I 109.5 . . ?
N4 C431 C432 130.3(18) . . ?
N4 C431 H43A 104.7 . . ?
C432 C431 H43A 104.7 . . ?
N4 C431 H43B 104.7 . . ?
C432 C431 H43B 104.7 . . ?
H43A C431 H43B 105.7 . . ?
C433 C432 C431 116(2) . . ?
C433 C432 H43C 108.2 . . ?
C431 C432 H43C 108.2 . . ?
C433 C432 H43D 108.2 . . ?
C431 C432 H43D 108.2 . . ?
H43C C432 H43D 107.4 . . ?
C434 C433 C432 115(3) . . ?
C434 C433 H43E 108.6 . . ?
C432 C433 H43E 108.6 . . ?
C434 C433 H43F 108.6 . . ?
C432 C433 H43F 108.6 . . ?
H43E C433 H43F 107.6 . . ?
C433 C434 H43G 109.5 . . ?
C433 C434 H43H 109.5 . . ?
H43G C434 H43H 109.5 . . ?
C433 C434 H43I 109.5 . . ?
H43G C434 H43I 109.5 . . ?
H43H C434 H43I 109.5 . . ?
C442 C441 N4 122.7(18) . . ?
C442 C441 H44A 106.7 . . ?
N4 C441 H44A 106.7 . . ?
C442 C441 H44B 106.7 . . ?
N4 C441 H44B 106.7 . . ?
H44A C441 H44B 106.6 . . ?
C441 C442 C443 103(2) . . ?
C441 C442 H44C 111.2 . . ?
C443 C442 H44C 111.2 . . ?
C441 C442 H44D 111.2 . . ?
C443 C442 H44D 111.2 . . ?
H44C C442 H44D 109.1 . . ?
C444 C443 C442 108(3) . . ?
C444 C443 H44E 110.1 . . ?
C442 C443 H44E 110.1 . . ?
C444 C443 H44F 110.1 . . ?
C442 C443 H44F 110.1 . . ?
H44E C443 H44F 108.5 . . ?
C443 C444 H44G 109.5 . . ?
C443 C444 H44H 109.5 . . ?
H44G C444 H44H 109.5 . . ?
C443 C444 H44I 109.5 . . ?
H44G C444 H44I 109.5 . . ?
H44H C444 H44I 109.5 . . ?

loop_
_geom_bond_atom_site_label_1
_geom_bond_atom_site_label_2
_geom_bond_distance
_geom_bond_site_symmetry_2
_geom_bond_publ_flag
Mo1 N1 1.712(6) . ?
Mo1 O10 1.933(6) . ?
Mo1 O9 1.936(7) . ?
Mo1 O7 1.954(7) . ?
Mo1 O8 1.955(5) . ?
Mo1 O1 2.213(5) . ?
Mo2 O2 1.653(8) . ?
Mo2 O7 1.876(7) . ?
Mo2 O12 1.907(7) . ?
Mo2 O11 1.958(8) . ?
Mo2 O15 1.964(8) . ?
Mo2 O1 2.326(7) . ?
Mo3 O3 1.668(6) . ?
Mo3 O13 1.870(7) . ?
Mo3 O8 1.882(6) . ?
Mo3 O12 1.919(7) . ?
Mo3 O16 1.921(7) . ?
Mo3 O1 2.310(5) . ?
Mo4 O4 1.684(7) . ?
Mo4 O11 1.879(8) . ?
Mo4 O10 1.885(6) . ?
Mo4 O18 1.913(7) . ?
Mo4 O14 1.936(8) . ?
Mo4 O1 2.326(5) . ?
Mo5 O5 1.655(8) . ?
Mo5 O9 1.899(7) . ?
Mo5 O17 1.908(7) . ?
Mo5 O14 1.917(7) . ?
Mo5 O13 1.966(7) . ?
Mo5 O1 2.312(7) . ?
Mo6 O6 1.672(7) . ?
Mo6 O15 1.870(8) . ?
Mo6 O17 1.909(9) . ?
Mo6 O18 1.927(8) . ?
Mo6 O16 1.929(8) . ?
Mo6 O1 2.361(5) . ?
Mo7 O19 1.684(7) 5_556 ?
Mo7 O19 1.684(7) . ?
Mo7 O25 1.919(6) 5_556 ?
Mo7 O25 1.919(6) . ?
Mo7 O28 2.383(6) 5_556 ?
Mo7 O28 2.383(6) . ?
Mo8 O21 1.676(6) . ?
Mo8 O20 1.700(7) . ?
Mo8 O26 1.908(7) . ?
Mo8 O25 1.913(6) . ?
Mo8 O28 2.363(5) . ?
Mo8 O29 2.385(6) . ?
Mo9 O23 1.675(7) . ?
Mo9 O22 1.689(6) . ?
Mo9 O26 1.900(7) . ?
Mo9 O27 1.926(6) . ?
Mo9 O29 2.376(5) . ?
Mo9 O30 2.378(5) . ?
Mo10 O24 1.673(7) 5_556 ?
Mo10 O24 1.673(7) . ?
Mo10 O27 1.909(6) 5_556 ?
Mo10 O27 1.909(6) . ?
Mo10 O30 2.371(6) 5_556 ?
Mo10 O30 2.371(6) . ?
Mn1 O29 1.975(5) 5_556 ?
Mn1 O29 1.974(5) . ?
Mn1 O30 1.988(6) 5_556 ?
Mn1 O30 1.988(6) . ?
Mn1 O28 1.995(6) 5_556 ?
Mn1 O28 1.995(6) . ?
O28 C2 1.429(10) . ?
O29 C3 1.418(9) 5_556 ?
O30 C1 1.436(10) . ?
N1 C4 1.457(9) . ?
N2 C211 1.523(13) 6_556 ?
N2 C211 1.523(13) . ?
N2 C221 1.531(13) . ?
N2 C221 1.531(13) 6_556 ?
N3 C341 1.490(13) . ?
N3 C331 1.499(13) . ?
N3 C321 1.518(12) . ?
N3 C311 1.526(13) . ?
N4 C431 1.446(13) . ?
N4 C411 1.487(13) . ?
N4 C421 1.490(13) . ?
N4 C441 1.511(13) . ?
N5 C121 1.509(10) . ?
N5 C111 1.509(11) . ?
N5 C131 1.509(10) . ?
N5 C141 1.512(12) . ?
N6 C7 1.10(4) . ?
C1 C4 1.512(13) . ?
C1 H1A 0.9700 . ?
C1 H1B 0.9700 . ?
C2 C4 1.520(13) . ?
C2 H2A 0.9700 . ?
C2 H2B 0.9700 . ?
C3 O29 1.418(9) 5_556 ?
C3 C4 1.544(10) . ?
C3 H5A 0.9700 . ?
C3 H5B 0.9700 . ?
C6 C7 1.43(3) . ?
C6 H6A 0.9600 . ?
C6 H6B 0.9600 . ?
C6 H6C 0.9600 . ?
C111 C112 1.47(2) . ?
C111 H11A 0.9700 . ?
C111 H11B 0.9700 . ?
C112 C113 1.500(16) . ?
C112 H11C 0.9700 . ?
C112 H11D 0.9700 . ?
C113 C114 1.47(3) . ?
C113 H11E 0.9700 . ?
C113 H11F 0.9700 . ?
C114 H11G 0.9600 . ?
C114 H11H 0.9600 . ?
C114 H11I 0.9600 . ?
C121 C122 1.497(17) . ?
C121 H12A 0.9700 . ?
C121 H12B 0.9700 . ?
C122 C123 1.504(19) . ?
C122 H12C 0.9700 . ?
C122 H12D 0.9700 . ?
C123 C124 1.46(3) . ?
C123 H12E 0.9700 . ?
C123 H12F 0.9700 . ?
C124 H12G 0.9600 . ?
C124 H12H 0.9600 . ?
C124 H12I 0.9600 . ?
C131 C132 1.485(15) . ?
C131 H13A 0.9700 . ?
C131 H13B 0.9700 . ?
C132 C133 1.540(16) . ?
C132 H13C 0.9700 . ?
C132 H13D 0.9700 . ?
C133 C134 1.494(19) . ?
C133 H13E 0.9700 . ?
C133 H13F 0.9700 . ?
C134 H13G 0.9600 . ?
C134 H13H 0.9600 . ?
C134 H13I 0.9600 . ?
C141 C142 1.50(2) . ?
C141 H14A 0.9700 . ?
C141 H14B 0.9700 . ?
C142 C143 1.53(2) . ?
C142 H14C 0.9700 . ?
C142 H14D 0.9700 . ?
C143 C144 1.47(3) . ?
C143 H14E 0.9700 . ?
C143 H14F 0.9700 . ?
C144 H14G 0.9600 . ?
C144 H14H 0.9600 . ?
C144 H14I 0.9600 . ?
C211 C212 1.515(16) . ?
C211 H21A 0.9700 . ?
C211 H21B 0.9700 . ?
C212 C213 1.48(3) . ?
C212 H21C 0.9700 . ?
C212 H21D 0.9700 . ?
C213 C214 1.47(3) . ?
C213 H21E 0.9700 . ?
C213 H21F 0.9700 . ?
C214 H21G 0.9600 . ?
C214 H21H 0.9600 . ?
C214 H21I 0.9600 . ?
C221 C222 1.531(17) . ?
C221 H22A 0.9700 . ?
C221 H22B 0.9700 . ?
C222 C223 1.51(3) . ?
C222 H22C 0.9700 . ?
C222 H22D 0.9700 . ?
C223 C224 1.52(2) . ?
C223 H22E 0.9700 . ?
C223 H22F 0.9700 . ?
C224 H22G 0.9600 . ?
C224 H22H 0.9600 . ?
C224 H22I 0.9600 . ?
C311 C312 1.49(3) . ?
C311 H31A 0.9700 . ?
C311 H31B 0.9700 . ?
C312 C313 1.51(3) . ?
C312 H31C 0.8800 . ?
C312 H31D 0.8800 . ?
C313 C314 1.47(3) . ?
C313 H31E 0.9700 . ?
C313 H31F 0.9700 . ?
C314 H31G 0.9600 . ?
C314 H31H 0.9600 . ?
C314 H31I 0.9600 . ?
C321 C322 1.52(2) . ?
C321 H32A 0.9700 . ?
C321 H32B 0.9700 . ?
C322 C323 1.49(2) . ?
C322 H32C 0.9700 . ?
C322 H32D 0.9700 . ?
C323 C324 1.48(3) . ?
C323 H32E 0.9700 . ?
C323 H32F 0.9700 . ?
C324 H32G 0.9600 . ?
C324 H32H 0.9600 . ?
C324 H32I 0.9600 . ?
C331 C332 1.51(2) . ?
C331 H33A 0.9700 . ?
C331 H33B 0.9700 . ?
C332 C333 1.50(3) . ?
C332 H33C 0.9700 . ?
C332 H33D 0.9700 . ?
C333 C334 1.49(2) . ?
C333 H33E 0.9700 . ?
C333 H33F 0.9700 . ?
C334 H33G 0.9600 . ?
C334 H33H 0.9600 . ?
C334 H33I 0.9600 . ?
C341 C342 1.48(2) . ?
C341 H34A 0.8800 . ?
C341 H34B 0.8800 . ?
C342 C343 1.53(2) . ?
C342 H34C 0.9700 . ?
C342 H34D 0.9700 . ?
C343 C344 1.46(3) . ?
C343 H34E 0.9700 . ?
C343 H34F 0.9700 . ?
C344 H34G 0.9600 . ?
C344 H34H 0.9600 . ?
C344 H34I 0.9600 . ?
C411 C412 1.483(13) . ?
C411 H41A 0.9700 . ?
C411 H41B 0.9700 . ?
C412 C413 1.50(2) . ?
C412 H41C 0.9700 . ?
C412 H41D 0.9700 . ?
C413 C414 1.48(3) . ?
C413 H41E 0.9700 . ?
C413 H41F 0.9700 . ?
C414 H41G 0.9600 . ?
C414 H41H 0.9600 . ?
C414 H41I 0.9600 . ?
C421 C422 1.466(15) . ?
C421 H42A 0.8800 . ?
C421 H42B 0.8800 . ?
C422 C423 1.46(3) . ?
C422 H42C 0.9700 . ?
C422 H42D 0.9700 . ?
C423 C424 1.466(18) . ?
C423 H42E 0.9700 . ?
C423 H42F 0.9700 . ?
C424 H42G 0.9600 . ?
C424 H42H 0.9600 . ?
C424 H42I 0.9600 . ?
C431 C432 1.493(13) . ?
C431 H43A 0.8800 . ?
C431 H43B 0.8800 . ?
C432 C433 1.48(3) . ?
C432 H43C 0.9700 . ?
C432 H43D 0.9700 . ?
C433 C434 1.48(2) . ?
C433 H43E 0.9700 . ?
C433 H43F 0.9700 . ?
C434 H43G 0.9600 . ?
C434 H43H 0.9600 . ?
C434 H43I 0.9600 . ?
C441 C442 1.504(14) . ?
C441 H44A 0.9700 . ?
C441 H44B 0.9700 . ?
C442 C443 1.52(3) . ?
C442 H44C 0.9700 . ?
C442 H44D 0.9700 . ?
C443 C444 1.48(3) . ?
C443 H44E 0.9700 . ?
C443 H44F 0.9700 . ?
C444 H44G 0.9600 . ?
C444 H44H 0.9600 . ?
C444 H44I 0.9600 . ?
